data_1562507
loop_
_publ_author_name
'Smetana, Volodymyr'
'Corbett, John D.'
'Miller, Gordon J.'

_publ_section_title
;
 Na8Au9.8(4)Ga7.2 and Na17Au5.87(2)Ga46.63: The diversity of pseudo 5-fold
 symmetries in the Na--Au--Ga system
;
_journal_name_full 'Journal of Solid State Chemistry'
_journal_page_first 21
_journal_page_last 28
_journal_paper_doi 10.1016/j.jssc.2013.08.017
_journal_volume 207
_journal_year 2013
_chemical_formula_sum 'Au5.87 Ga46.63 Na17'
_chemical_formula_weight 4797.64
_space_group_IT_number 166
_space_group_name_Hall '-R 3 2"'
_space_group_name_H-M_alt 'R -3 m :H'
_atom_sites_solution_hydrogens geom
_atom_sites_solution_primary direct
_atom_sites_solution_secondary difmap
_audit_creation_method SHELXL-97
_cell_angle_alpha 90.00
_cell_angle_beta 90.00
_cell_angle_gamma 120.00
_cell_formula_units_Z 6
_cell_length_a 16.325(2)
_cell_length_b 16.325(2)
_cell_length_c 35.242(7)
_cell_measurement_temperature 293(2)
_cell_volume 8134(2)
_computing_structure_refinement 'SHELXL-97 (Sheldrick, 1997)'
_computing_structure_solution 'SHELXS-97 (Sheldrick, 1990)'
_diffrn_ambient_temperature 293(2)
_diffrn_measured_fraction_theta_full 0.933
_diffrn_measured_fraction_theta_max 0.933
_diffrn_radiation_monochromator graphite
_diffrn_radiation_source 'fine-focus sealed tube'
_diffrn_radiation_type MoK\a
_diffrn_radiation_wavelength 0.71073
_diffrn_reflns_av_R_equivalents 0.0832
_diffrn_reflns_av_sigmaI/netI 0.0591
_diffrn_reflns_limit_h_max 21
_diffrn_reflns_limit_h_min -21
_diffrn_reflns_limit_k_max 21
_diffrn_reflns_limit_k_min -12
_diffrn_reflns_limit_l_max 35
_diffrn_reflns_limit_l_min -44
_diffrn_reflns_number 13503
_diffrn_reflns_theta_full 28.55
_diffrn_reflns_theta_max 28.55
_diffrn_reflns_theta_min 1.73
_exptl_absorpt_coefficient_mu 38.645
_exptl_crystal_density_diffrn 5.877
_exptl_crystal_density_method 'not measured'
_exptl_crystal_F_000 12577
_refine_diff_density_max 2.302
_refine_diff_density_min -3.918
_refine_diff_density_rms 0.429
_refine_ls_extinction_method none
_refine_ls_goodness_of_fit_ref 1.032
_refine_ls_hydrogen_treatment mixed
_refine_ls_matrix_type full
_refine_ls_number_parameters 133
_refine_ls_number_reflns 2371
_refine_ls_number_restraints 0
_refine_ls_restrained_S_all 1.032
_refine_ls_R_factor_all 0.0689
_refine_ls_R_factor_gt 0.0407
_refine_ls_shift/su_max 0.000
_refine_ls_shift/su_mean 0.000
_refine_ls_structure_factor_coef Fsqd
_refine_ls_weighting_details 'calc w=1/[\s^2^(Fo^2^)+(0.0399P)^2^+239.4201P] where P=(Fo^2^+2Fc^2^)/3'
_refine_ls_weighting_scheme calc
_refine_ls_wR_factor_gt 0.0869
_refine_ls_wR_factor_ref 0.0964
_reflns_number_gt 1738
_reflns_number_total 2371
_reflns_threshold_expression >2sigma(I)
_cod_data_source_file JSSC-2013-207-21.cif
_cod_data_source_block qw1
_cod_database_code 1562507

loop_
_symmetry_equiv_pos_as_xyz
'x, y, z'
'-y, x-y, z'
'-x+y, -x, z'
'y, x, -z'
'x-y, -y, -z'
'-x, -x+y, -z'
'x+2/3, y+1/3, z+1/3'
'-y+2/3, x-y+1/3, z+1/3'
'-x+y+2/3, -x+1/3, z+1/3'
'y+2/3, x+1/3, -z+1/3'
'x-y+2/3, -y+1/3, -z+1/3'
'-x+2/3, -x+y+1/3, -z+1/3'
'x+1/3, y+2/3, z+2/3'
'-y+1/3, x-y+2/3, z+2/3'
'-x+y+1/3, -x+2/3, z+2/3'
'y+1/3, x+2/3, -z+2/3'
'x-y+1/3, -y+2/3, -z+2/3'
'-x+1/3, -x+y+2/3, -z+2/3'
'-x, -y, -z'
'y, -x+y, -z'
'x-y, x, -z'
'-y, -x, z'
'-x+y, y, z'
'x, x-y, z'
'-x+2/3, -y+1/3, -z+1/3'
'y+2/3, -x+y+1/3, -z+1/3'
'x-y+2/3, x+1/3, -z+1/3'
'-y+2/3, -x+1/3, z+1/3'
'-x+y+2/3, y+1/3, z+1/3'
'x+2/3, x-y+1/3, z+1/3'
'-x+1/3, -y+2/3, -z+2/3'
'y+1/3, -x+y+2/3, -z+2/3'
'x-y+1/3, x+2/3, -z+2/3'
'-y+1/3, -x+2/3, z+2/3'
'-x+y+1/3, y+2/3, z+2/3'
'x+1/3, x-y+2/3, z+2/3'

loop_
_atom_site_label
_atom_site_type_symbol
_atom_site_fract_x
_atom_site_fract_y
_atom_site_fract_z
_atom_site_U_iso_or_equiv
_atom_site_adp_type
_atom_site_occupancy
_atom_site_symmetry_multiplicity
_atom_site_calc_flag
_atom_site_refinement_flags
_atom_site_disorder_assembly
_atom_site_disorder_group
Au1 Au 0.3333 0.6667 0.1667 0.0106(3) Uani 1 12 d S . .
Au2 Au 0.42468(3) 0.84937(6) 0.06820(2) 0.0089(3) Uani 0.649(5) 2 d SP . .
Ga2 Ga 0.42468(3) 0.84937(6) 0.06820(2) 0.0089(3) Uani 0.351(5) 2 d SP . .
Au3 Au 0.39053(3) 0.78106(7) -0.01180(3) 0.0091(3) Uani 0.431(5) 2 d SP . .
Ga3 Ga 0.39053(3) 0.78106(7) -0.01180(3) 0.0091(3) Uani 0.569(5) 2 d SP . .
Au4 Au 0.10871(10) 1.05436(5) 0.05909(4) 0.0050(5) Uani 0.091(5) 2 d SP . .
Ga4 Ga 0.10871(10) 1.05436(5) 0.05909(4) 0.0050(5) Uani 0.909(5) 2 d SP . .
Au5 Au 0.16659(6) 1.17391(6) 0.17964(2) 0.0106(3) Uani 0.309(4) 1 d P . .
Ga5 Ga 0.16659(6) 1.17391(6) 0.17964(2) 0.0106(3) Uani 0.691(4) 1 d P . .
Ga6 Ga 0.3333 0.6667 0.05063(9) 0.0127(7) Uani 1 6 d S . .
Ga7 Ga 0.27316(6) 0.72684(6) 0.11341(5) 0.0129(4) Uani 1 2 d S . .
Ga8 Ga 0.08631(6) 0.91369(6) 0.01390(5) 0.0051(4) Uani 1 2 d S . .
Ga9 Ga 0.23279(6) 0.76721(6) -0.03264(5) 0.0089(4) Uani 1 2 d S . .
Ga10 Ga 0.17399(6) 0.82601(6) 0.02826(5) 0.0053(4) Uani 1 2 d S . .
Ga11 Ga 0.21956(12) 1.10978(6) 0.11756(5) 0.0092(4) Uani 1 2 d S . .
Ga12 Ga 0.25444(13) 1.12722(7) 0.23132(5) 0.0126(4) Uani 1 2 d S . .
Ga13 Ga 0.29371(8) 0.88573(8) 0.08780(3) 0.0034(3) Uani 1 1 d . . .
Ga14 Ga 0.36136(8) 0.91577(8) 0.01361(3) 0.0055(3) Uani 1 1 d . . .
Ga15 Ga 0.34474(9) 1.30824(9) 0.20282(4) 0.0106(3) Uani 1 1 d . . .
Na16 Na 0.0000 1.0000 0.1393(3) 0.014(3) Uani 1 6 d S . .
Na17 Na 0.3333 0.6667 -0.0953(4) 0.028(3) Uani 1 6 d S . .
Na18 Na 0.4638(3) 0.9277(5) -0.0750(2) 0.0298(19) Uani 1 2 d S . .
Na19 Na 0.1997(3) 0.8003(3) 0.1794(2) 0.0283(19) Uani 1 2 d S . .
Na20 Na 0.1109(2) 1.2219(5) 0.10364(19) 0.0160(15) Uani 1 2 d S . .
Na21 Na 0.2902(3) 1.2455(3) 0.04540(13) 0.0144(10) Uani 1 1 d . . .

loop_
_atom_site_aniso_label
_atom_site_aniso_U_11
_atom_site_aniso_U_22
_atom_site_aniso_U_33
_atom_site_aniso_U_23
_atom_site_aniso_U_13
_atom_site_aniso_U_12
Au1 0.0120(5) 0.0120(5) 0.0077(8) 0.000 0.000 0.0060(2)
Au2 0.0074(3) 0.0104(5) 0.0099(5) 0.0021(3) 0.00106(16) 0.0052(2)
Ga2 0.0074(3) 0.0104(5) 0.0099(5) 0.0021(3) 0.00106(16) 0.0052(2)
Au3 0.0062(4) 0.0089(5) 0.0130(6) -0.0018(4) -0.0009(2) 0.0045(3)
Ga3 0.0062(4) 0.0089(5) 0.0130(6) -0.0018(4) -0.0009(2) 0.0045(3)
Au4 0.0049(8) 0.0052(6) 0.0049(9) 0.0000(3) 0.0001(6) 0.0024(4)
Ga4 0.0049(8) 0.0052(6) 0.0049(9) 0.0000(3) 0.0001(6) 0.0024(4)
Au5 0.0100(4) 0.0130(5) 0.0085(5) 0.0000(3) -0.0013(3) 0.0055(4)
Ga5 0.0100(4) 0.0130(5) 0.0085(5) 0.0000(3) -0.0013(3) 0.0055(4)
Ga6 0.0134(10) 0.0134(10) 0.0112(18) 0.000 0.000 0.0067(5)
Ga7 0.0127(7) 0.0127(7) 0.0151(11) 0.0009(4) -0.0009(4) 0.0077(8)
Ga8 0.0055(6) 0.0055(6) 0.0050(9) 0.0002(3) -0.0002(3) 0.0032(7)
Ga9 0.0098(6) 0.0098(6) 0.0078(9) 0.0003(4) -0.0003(4) 0.0053(7)
Ga10 0.0050(6) 0.0050(6) 0.0063(9) -0.0001(3) 0.0001(3) 0.0028(7)
Ga11 0.0086(9) 0.0090(6) 0.0100(10) 0.0003(4) 0.0006(7) 0.0043(4)
Ga12 0.0150(9) 0.0137(7) 0.0095(10) -0.0002(4) -0.0005(8) 0.0075(5)
Ga13 0.0045(6) 0.0039(5) 0.0032(6) -0.0010(4) 0.0004(4) 0.0033(5)
Ga14 0.0070(6) 0.0051(6) 0.0052(6) 0.0004(5) 0.0001(5) 0.0037(5)
Ga15 0.0122(7) 0.0109(6) 0.0084(7) -0.0014(5) -0.0014(5) 0.0056(5)
Na16 0.013(4) 0.013(4) 0.015(7) 0.000 0.000 0.0065(18)
Na17 0.032(5) 0.032(5) 0.021(8) 0.000 0.000 0.016(2)
Na18 0.037(4) 0.023(4) 0.025(5) 0.004(4) 0.0018(18) 0.012(2)
Na19 0.028(3) 0.028(3) 0.026(5) -0.0030(18) 0.0030(18) 0.012(4)
Na20 0.017(3) 0.013(3) 0.017(4) 0.000(3) -0.0002(14) 0.0066(17)
Na21 0.015(2) 0.009(2) 0.018(3) 0.000(2) 0.000(2) 0.005(2)

loop_
_atom_type_symbol
_atom_type_description
_atom_type_scat_dispersion_real
_atom_type_scat_dispersion_imag
_atom_type_scat_source
Na Na 0.0362 0.0249 'International Tables Vol C Tables 4.2.6.8 and 6.1.1.4'
Ga Ga 0.2307 1.6083 'International Tables Vol C Tables 4.2.6.8 and 6.1.1.4'
Au Au -2.0133 8.8022 'International Tables Vol C Tables 4.2.6.8 and 6.1.1.4'

loop_
_geom_angle_atom_site_label_1
_geom_angle_atom_site_label_2
_geom_angle_atom_site_label_3
_geom_angle
_geom_angle_site_symmetry_1
_geom_angle_site_symmetry_3
Ga7 Au1 Ga7 71.13(7) . 2_665
Ga7 Au1 Ga7 71.13(7) . 3_565
Ga7 Au1 Ga7 71.13(7) 2_665 3_565
Ga7 Au1 Ga7 180.0 . 25_565
Ga7 Au1 Ga7 108.87(7) 2_665 25_565
Ga7 Au1 Ga7 108.87(7) 3_565 25_565
Ga7 Au1 Ga7 108.87(7) . 26_455
Ga7 Au1 Ga7 180.00(6) 2_665 26_455
Ga7 Au1 Ga7 108.87(7) 3_565 26_455
Ga7 Au1 Ga7 71.13(7) 25_565 26_455
Ga7 Au1 Ga7 108.87(7) . 27
Ga7 Au1 Ga7 108.87(7) 2_665 27
Ga7 Au1 Ga7 180.00(7) 3_565 27
Ga7 Au1 Ga7 71.13(7) 25_565 27
Ga7 Au1 Ga7 71.13(7) 26_455 27
Ga13 Au2 Ga13 141.05(6) 23 .
Ga13 Au2 Ga6 104.83(3) 23 .
Ga13 Au2 Ga6 104.83(3) . .
Ga13 Au2 Ga14 133.01(5) 23 .
Ga13 Au2 Ga14 64.18(4) . .
Ga6 Au2 Ga14 100.06(7) . .
Ga13 Au2 Ga14 64.18(4) 23 23
Ga13 Au2 Ga14 133.01(5) . 23
Ga6 Au2 Ga14 100.06(7) . 23
Ga14 Au2 Ga14 72.71(6) . 23
Ga13 Au2 Ga7 118.10(5) 23 .
Ga13 Au2 Ga7 58.02(5) . .
Ga6 Au2 Ga7 61.78(7) . .
Ga14 Au2 Ga7 108.73(5) . .
Ga14 Au2 Ga7 161.84(5) 23 .
Ga13 Au2 Ga7 58.02(5) 23 3_565
Ga13 Au2 Ga7 118.10(5) . 3_565
Ga6 Au2 Ga7 61.78(7) . 3_565
Ga14 Au2 Ga7 161.84(5) . 3_565
Ga14 Au2 Ga7 108.73(5) 23 3_565
Ga7 Au2 Ga7 64.10(8) . 3_565
Ga13 Au2 Au3 108.51(3) 23 .
Ga13 Au2 Au3 108.51(3) . .
Ga6 Au2 Au3 57.61(7) . .
Ga14 Au2 Au3 55.23(3) . .
Ga14 Au2 Au3 55.23(3) 23 .
Ga7 Au2 Au3 109.92(4) . .
Ga7 Au2 Au3 109.92(4) 3_565 .
Ga13 Au2 Na18 77.37(5) 23 19_675
Ga13 Au2 Na18 77.37(5) . 19_675
Ga6 Au2 Na18 170.86(16) . 19_675
Ga14 Au2 Na18 72.70(11) . 19_675
Ga14 Au2 Na18 72.70(11) 23 19_675
Ga7 Au2 Na18 125.36(11) . 19_675
Ga7 Au2 Na18 125.36(11) 3_565 19_675
Au3 Au2 Na18 113.25(14) . 19_675
Ga13 Au2 Na19 71.22(3) 23 26_455
Ga13 Au2 Na19 71.22(3) . 26_455
Ga6 Au2 Na19 125.06(16) . 26_455
Ga14 Au2 Na19 122.90(10) . 26_455
Ga14 Au2 Na19 122.90(11) 23 26_455
Ga7 Au2 Na19 72.30(12) . 26_455
Ga7 Au2 Na19 72.30(12) 3_565 26_455
Au3 Au2 Na19 177.32(14) . 26_455
Na18 Au2 Na19 64.1(2) 19_675 26_455
Ga9 Au3 Ga9 145.68(9) . 3_565
Ga9 Au3 Ga14 136.45(5) . 23
Ga9 Au3 Ga14 65.13(4) 3_565 23
Ga9 Au3 Ga14 65.13(4) . .
Ga9 Au3 Ga14 136.45(5) 3_565 .
Ga14 Au3 Ga14 73.65(6) 23 .
Ga9 Au3 Ga6 100.64(4) . .
Ga9 Au3 Ga6 100.64(4) 3_565 .
Ga14 Au3 Ga6 98.90(5) 23 .
Ga14 Au3 Ga6 98.90(5) . .
Ga9 Au3 Ga3 57.07(3) . 2_665
Ga9 Au3 Ga3 114.33(3) 3_565 2_665
Ga14 Au3 Ga3 157.98(3) 23 2_665
Ga14 Au3 Ga3 109.13(3) . 2_665
Ga6 Au3 Ga3 59.14(4) . 2_665
Ga9 Au3 Au3 57.07(3) . 2_665
Ga9 Au3 Au3 114.33(3) 3_565 2_665
Ga14 Au3 Au3 157.98(3) 23 2_665
Ga14 Au3 Au3 109.13(3) . 2_665
Ga6 Au3 Au3 59.14(4) . 2_665
Ga3 Au3 Au3 0.00(6) 2_665 2_665
Ga9 Au3 Ga3 114.33(3) . 3_565
Ga9 Au3 Ga3 57.07(3) 3_565 3_565
Ga14 Au3 Ga3 109.13(3) 23 3_565
Ga14 Au3 Ga3 157.98(3) . 3_565
Ga6 Au3 Ga3 59.14(4) . 3_565
Ga3 Au3 Ga3 60.0 2_665 3_565
Au3 Au3 Ga3 60.0 2_665 3_565
Ga9 Au3 Au3 114.33(3) . 3_565
Ga9 Au3 Au3 57.07(3) 3_565 3_565
Ga14 Au3 Au3 109.13(3) 23 3_565
Ga14 Au3 Au3 157.98(3) . 3_565
Ga6 Au3 Au3 59.14(4) . 3_565
Ga3 Au3 Au3 60.0 2_665 3_565
Au3 Au3 Au3 60.0 2_665 3_565
Ga3 Au3 Au3 0.00(4) 3_565 3_565
Ga9 Au3 Au2 107.12(4) . .
Ga9 Au3 Au2 107.12(4) 3_565 .
Ga14 Au3 Au2 56.16(3) 23 .
Ga14 Au3 Au2 56.16(3) . .
Ga6 Au3 Au2 55.22(5) . .
Ga3 Au3 Au2 106.30(2) 2_665 .
Au3 Au3 Au2 106.30(2) 2_665 .
Ga3 Au3 Au2 106.30(2) 3_565 .
Au3 Au3 Au2 106.30(2) 3_565 .
Ga9 Au3 Na18 80.97(5) . .
Ga9 Au3 Na18 80.97(5) 3_565 .
Ga14 Au3 Na18 75.86(12) 23 .
Ga14 Au3 Na18 75.86(12) . .
Ga6 Au3 Na18 173.37(16) . .
Ga3 Au3 Na18 126.16(12) 2_665 .
Au3 Au3 Na18 126.16(12) 2_665 .
Ga3 Au3 Na18 126.16(12) 3_565 .
Au3 Au3 Na18 126.16(12) 3_565 .
Au2 Au3 Na18 118.15(15) . .
Ga11 Au4 Ga4 121.62(4) . 3_465
Ga11 Au4 Au4 121.62(4) . 3_465
Ga4 Au4 Au4 0.00(7) 3_465 3_465
Ga11 Au4 Ga4 121.62(4) . 2_675
Ga4 Au4 Ga4 60.0 3_465 2_675
Au4 Au4 Ga4 60.0 3_465 2_675
Ga11 Au4 Au4 121.62(4) . 2_675
Ga4 Au4 Au4 60.0 3_465 2_675
Au4 Au4 Au4 60.0 3_465 2_675
Ga4 Au4 Au4 0.00(6) 2_675 2_675
Ga11 Au4 Ga8 123.20(5) . .
Ga4 Au4 Ga8 60.04(4) 3_465 .
Au4 Au4 Ga8 60.04(4) 3_465 .
Ga4 Au4 Ga8 107.07(4) 2_675 .
Au4 Au4 Ga8 107.07(4) 2_675 .
Ga11 Au4 Ga8 123.20(5) . 2_675
Ga4 Au4 Ga8 107.07(4) 3_465 2_675
Au4 Au4 Ga8 107.07(4) 3_465 2_675
Ga4 Au4 Ga8 60.04(3) 2_675 2_675
Au4 Au4 Ga8 60.04(3) 2_675 2_675
Ga8 Au4 Ga8 104.93(9) . 2_675
Ga11 Au4 Ga8 123.39(8) . 21_665
Ga4 Au4 Ga8 106.68(4) 3_465 21_665
Au4 Au4 Ga8 106.68(4) 3_465 21_665
Ga4 Au4 Ga8 106.68(4) 2_675 21_665
Au4 Au4 Ga8 106.68(4) 2_675 21_665
Ga8 Au4 Ga8 58.37(4) . 21_665
Ga8 Au4 Ga8 58.37(4) 2_675 21_665
Ga11 Au4 Na21 67.71(10) . .
Ga4 Au4 Na21 170.64(9) 3_465 .
Au4 Au4 Na21 170.64(9) 3_465 .
Ga4 Au4 Na21 117.05(9) 2_675 .
Au4 Au4 Na21 117.05(9) 2_675 .
Ga8 Au4 Na21 115.29(10) . .
Ga8 Au4 Na21 65.39(9) 2_675 .
Ga8 Au4 Na21 64.95(10) 21_665 .
Ga11 Au4 Na21 67.71(10) . 24_575
Ga4 Au4 Na21 117.05(9) 3_465 24_575
Au4 Au4 Na21 117.05(9) 3_465 24_575
Ga4 Au4 Na21 170.64(9) 2_675 24_575
Au4 Au4 Na21 170.64(9) 2_675 24_575
Ga8 Au4 Na21 65.39(9) . 24_575
Ga8 Au4 Na21 115.29(10) 2_675 24_575
Ga8 Au4 Na21 64.95(10) 21_665 24_575
Na21 Au4 Na21 64.26(17) . 24_575
Ga11 Au4 Na20 66.15(8) . 3_465
Ga4 Au4 Na20 64.90(6) 3_465 3_465
Au4 Au4 Na20 64.90(6) 3_465 3_465
Ga4 Au4 Na20 116.20(8) 2_675 3_465
Au4 Au4 Na20 116.20(8) 2_675 3_465
Ga8 Au4 Na20 67.27(12) . 3_465
Ga8 Au4 Na20 170.65(10) 2_675 3_465
Ga8 Au4 Na20 117.95(13) 21_665 3_465
Na21 Au4 Na20 122.04(11) . 3_465
Na21 Au4 Na20 67.01(13) 24_575 3_465
Ga11 Au4 Na20 66.15(8) . .
Ga4 Au4 Na20 116.20(8) 3_465 .
Au4 Au4 Na20 116.20(8) 3_465 .
Ga4 Au4 Na20 64.90(6) 2_675 .
Au4 Au4 Na20 64.90(6) 2_675 .
Ga8 Au4 Na20 170.65(10) . .
Ga8 Au4 Na20 67.27(12) 2_675 .
Ga8 Au4 Na20 117.95(13) 21_665 .
Na21 Au4 Na20 67.01(13) . .
Na21 Au4 Na20 122.04(11) 24_575 .
Na20 Au4 Na20 119.9(2) 3_465 .
Ga5 Au5 Au5 0.00(4) 23_455 23_455
Ga5 Au5 Ga12 133.14(4) 23_455 .
Au5 Au5 Ga12 133.14(4) 23_455 .
Ga5 Au5 Ga11 120.38(4) 23_455 .
Au5 Au5 Ga11 120.38(4) 23_455 .
Ga12 Au5 Ga11 96.83(5) . .
Ga5 Au5 Ga15 131.23(3) 23_455 .
Au5 Au5 Ga15 131.23(3) 23_455 .
Ga12 Au5 Ga15 61.13(5) . .
Ga11 Au5 Ga15 97.57(5) . .
Ga5 Au5 Ga15 121.99(3) 23_455 12
Au5 Au5 Ga15 121.99(3) 23_455 12
Ga12 Au5 Ga15 101.40(5) . 12
Ga11 Au5 Ga15 56.88(4) . 12
Ga15 Au5 Ga15 54.09(5) . 12
Ga5 Au5 Ga5 120.0 23_455 24_575
Au5 Au5 Ga5 120.0 23_455 24_575
Ga12 Au5 Ga5 56.14(3) . 24_575
Ga11 Au5 Ga5 57.39(3) . 24_575
Ga15 Au5 Ga5 105.59(3) . 24_575
Ga15 Au5 Ga5 104.80(3) 12 24_575
Ga5 Au5 Au5 120.0 23_455 24_575
Au5 Au5 Au5 120.0 23_455 24_575
Ga12 Au5 Au5 56.14(3) . 24_575
Ga11 Au5 Au5 57.39(3) . 24_575
Ga15 Au5 Au5 105.59(3) . 24_575
Ga15 Au5 Au5 104.80(3) 12 24_575
Ga5 Au5 Au5 0.00(3) 24_575 24_575
Ga5 Au5 Na20 64.80(6) 23_455 .
Au5 Au5 Na20 64.80(6) 23_455 .
Ga12 Au5 Na20 161.46(8) . .
Ga11 Au5 Na20 65.77(9) . .
Ga15 Au5 Na20 112.82(11) . .
Ga15 Au5 Na20 64.35(8) 12 .
Ga5 Au5 Na20 113.90(12) 24_575 .
Au5 Au5 Na20 113.90(12) 24_575 .
Ga5 Au5 Na16 65.41(5) 23_455 .
Au5 Au5 Na16 65.41(5) 23_455 .
Ga12 Au5 Na16 113.66(12) . .
Ga11 Au5 Na16 65.64(15) . .
Ga15 Au5 Na16 162.43(11) . .
Ga15 Au5 Na16 114.89(19) 12 .
Ga5 Au5 Na16 61.74(6) 24_575 .
Au5 Au5 Na16 61.74(6) 24_575 .
Na20 Au5 Na16 66.3(2) . .
Ga5 Au5 Na18 66.81(6) 23_455 7_455
Au5 Au5 Na18 66.81(6) 23_455 7_455
Ga12 Au5 Na18 77.62(9) . 7_455
Ga11 Au5 Na18 172.70(7) . 7_455
Ga15 Au5 Na18 75.65(9) . 7_455
Ga15 Au5 Na18 119.17(13) 12 7_455
Ga5 Au5 Na18 121.32(12) 24_575 7_455
Au5 Au5 Na18 121.32(12) 24_575 7_455
Na20 Au5 Na18 119.11(13) . 7_455
Na16 Au5 Na18 120.82(18) . 7_455
Ga5 Au5 Na19 67.82(5) 23_455 2_675
Au5 Au5 Na19 67.82(5) 23_455 2_675
Ga12 Au5 Na19 119.33(11) . 2_675
Ga11 Au5 Na19 119.68(12) . 2_675
Ga15 Au5 Na19 67.03(7) . 2_675
Ga15 Au5 Na19 69.05(9) 12 2_675
Ga5 Au5 Na19 172.18(5) 24_575 2_675
Au5 Au5 Na19 172.18(5) 24_575 2_675
Na20 Au5 Na19 68.40(17) . 2_675
Na16 Au5 Na19 124.80(11) . 2_675
Na18 Au5 Na19 60.51(18) 7_455 2_675
Au2 Ga6 Ga2 114.74(5) . 2_665
Au2 Ga6 Au2 114.74(5) . 2_665
Ga2 Ga6 Au2 0.00(4) 2_665 2_665
Au2 Ga6 Ga2 114.74(5) . 3_565
Ga2 Ga6 Ga2 114.74(5) 2_665 3_565
Au2 Ga6 Ga2 114.74(5) 2_665 3_565
Au2 Ga6 Au2 114.74(5) . 3_565
Ga2 Ga6 Au2 114.74(5) 2_665 3_565
Au2 Ga6 Au2 114.74(5) 2_665 3_565
Ga2 Ga6 Au2 0.00(4) 3_565 3_565
Au2 Ga6 Ga3 118.41(7) . 2_665
Ga2 Ga6 Ga3 67.16(4) 2_665 2_665
Au2 Ga6 Ga3 67.16(4) 2_665 2_665
Ga2 Ga6 Ga3 118.41(7) 3_565 2_665
Au2 Ga6 Ga3 118.41(7) 3_565 2_665
Au2 Ga6 Au3 118.41(7) . 2_665
Ga2 Ga6 Au3 67.16(4) 2_665 2_665
Au2 Ga6 Au3 67.16(4) 2_665 2_665
Ga2 Ga6 Au3 118.41(7) 3_565 2_665
Au2 Ga6 Au3 118.41(7) 3_565 2_665
Ga3 Ga6 Au3 0.00(3) 2_665 2_665
Au2 Ga6 Au3 67.16(4) . .
Ga2 Ga6 Au3 118.41(7) 2_665 .
Au2 Ga6 Au3 118.41(7) 2_665 .
Ga2 Ga6 Au3 118.41(7) 3_565 .
Au2 Ga6 Au3 118.41(7) 3_565 .
Ga3 Ga6 Au3 61.72(8) 2_665 .
Au3 Ga6 Au3 61.72(8) 2_665 .
Au2 Ga6 Ga3 118.41(7) . 3_565
Ga2 Ga6 Ga3 118.41(7) 2_665 3_565
Au2 Ga6 Ga3 118.41(7) 2_665 3_565
Ga2 Ga6 Ga3 67.16(4) 3_565 3_565
Au2 Ga6 Ga3 67.16(4) 3_565 3_565
Ga3 Ga6 Ga3 61.72(8) 2_665 3_565
Au3 Ga6 Ga3 61.72(8) 2_665 3_565
Au3 Ga6 Ga3 61.72(8) . 3_565
Au2 Ga6 Au3 118.41(7) . 3_565
Ga2 Ga6 Au3 118.41(7) 2_665 3_565
Au2 Ga6 Au3 118.41(7) 2_665 3_565
Ga2 Ga6 Au3 67.16(4) 3_565 3_565
Au2 Ga6 Au3 67.16(4) 3_565 3_565
Ga3 Ga6 Au3 61.72(8) 2_665 3_565
Au3 Ga6 Au3 61.72(8) 2_665 3_565
Au3 Ga6 Au3 61.72(8) . 3_565
Ga3 Ga6 Au3 0.00(3) 3_565 3_565
Au1 Ga7 Ga13 139.55(5) . 22_665
Au1 Ga7 Ga13 139.55(5) . .
Ga13 Ga7 Ga13 68.43(7) 22_665 .
Au1 Ga7 Ga2 109.02(5) . 2_665
Ga13 Ga7 Ga2 57.25(3) 22_665 2_665
Ga13 Ga7 Ga2 111.41(7) . 2_665
Au1 Ga7 Au2 109.02(5) . 2_665
Ga13 Ga7 Au2 57.25(3) 22_665 2_665
Ga13 Ga7 Au2 111.41(7) . 2_665
Ga2 Ga7 Au2 0.00(4) 2_665 2_665
Au1 Ga7 Au2 109.02(5) . .
Ga13 Ga7 Au2 111.41(7) 22_665 .
Ga13 Ga7 Au2 57.25(3) . .
Ga2 Ga7 Au2 107.33(7) 2_665 .
Au2 Ga7 Au2 107.33(7) 2_665 .
Au1 Ga7 Ga6 100.24(7) . .
Ga13 Ga7 Ga6 100.55(7) 22_665 .
Ga13 Ga7 Ga6 100.55(7) . .
Ga2 Ga7 Ga6 56.99(4) 2_665 .
Au2 Ga7 Ga6 56.99(4) 2_665 .
Au2 Ga7 Ga6 56.99(4) . .
Au1 Ga7 Ga7 54.43(3) . 2_665
Ga13 Ga7 Ga7 111.66(4) 22_665 2_665
Ga13 Ga7 Ga7 158.66(5) . 2_665
Ga2 Ga7 Ga7 57.95(4) 2_665 2_665
Au2 Ga7 Ga7 57.95(4) 2_665 2_665
Au2 Ga7 Ga7 105.96(4) . 2_665
Ga6 Ga7 Ga7 58.13(5) . 2_665
Au1 Ga7 Ga7 54.43(3) . 3_565
Ga13 Ga7 Ga7 158.66(5) 22_665 3_565
Ga13 Ga7 Ga7 111.66(4) . 3_565
Ga2 Ga7 Ga7 105.96(4) 2_665 3_565
Au2 Ga7 Ga7 105.96(4) 2_665 3_565
Au2 Ga7 Ga7 57.95(4) . 3_565
Ga6 Ga7 Ga7 58.13(5) . 3_565
Ga7 Ga7 Ga7 60.0 2_665 3_565
Au1 Ga7 Na19 83.94(16) . .
Ga13 Ga7 Na19 76.03(13) 22_665 .
Ga13 Ga7 Na19 76.03(13) . .
Ga2 Ga7 Na19 121.76(6) 2_665 .
Au2 Ga7 Na19 121.76(6) 2_665 .
Au2 Ga7 Na19 121.76(6) . .
Ga6 Ga7 Na19 175.82(17) . .
Ga7 Ga7 Na19 125.21(12) 2_665 .
Ga7 Ga7 Na19 125.21(12) 3_565 .
Au1 Ga7 Na19 74.90(11) . 26_455
Ga13 Ga7 Na19 127.85(9) 22_665 26_455
Ga13 Ga7 Na19 65.43(10) . 26_455
Ga2 Ga7 Na19 166.96(12) 2_665 26_455
Au2 Ga7 Na19 166.96(12) 2_665 26_455
Au2 Ga7 Na19 59.96(12) . 26_455
Ga6 Ga7 Na19 110.39(9) . 26_455
Ga7 Ga7 Na19 120.21(8) 2_665 26_455
Ga7 Ga7 Na19 65.65(6) 3_565 26_455
Na19 Ga7 Na19 70.56(7) . 26_455
Ga10 Ga8 Ga8 121.948(17) . 20_455
Ga10 Ga8 Ga8 121.948(17) . 21_665
Ga8 Ga8 Ga8 106.96(8) 20_455 21_665
Ga10 Ga8 Au4 119.68(7) . .
Ga8 Ga8 Au4 109.45(5) 20_455 .
Ga8 Ga8 Au4 61.98(5) 21_665 .
Ga10 Ga8 Au4 119.68(7) . 3_465
Ga8 Ga8 Au4 61.98(5) 20_455 3_465
Ga8 Ga8 Au4 109.45(5) 21_665 3_465
Au4 Ga8 Au4 59.92(7) . 3_465
Ga10 Ga8 Ga4 119.68(7) . 3_465
Ga8 Ga8 Ga4 61.98(5) 20_455 3_465
Ga8 Ga8 Ga4 109.45(5) 21_665 3_465
Au4 Ga8 Ga4 59.92(7) . 3_465
Au4 Ga8 Ga4 0.00(5) 3_465 3_465
Ga10 Ga8 Au4 120.89(8) . 20_455
Ga8 Ga8 Au4 59.65(6) 20_455 20_455
Ga8 Ga8 Au4 59.65(6) 21_665 20_455
Au4 Ga8 Au4 110.85(7) . 20_455
Au4 Ga8 Au4 110.85(7) 3_465 20_455
Ga4 Ga8 Au4 110.85(7) 3_465 20_455
Ga10 Ga8 Ga4 120.89(8) . 20_455
Ga8 Ga8 Ga4 59.65(6) 20_455 20_455
Ga8 Ga8 Ga4 59.65(6) 21_665 20_455
Au4 Ga8 Ga4 110.85(7) . 20_455
Au4 Ga8 Ga4 110.85(7) 3_465 20_455
Ga4 Ga8 Ga4 110.85(7) 3_465 20_455
Au4 Ga8 Ga4 0.00(7) 20_455 20_455
Ga10 Ga8 Na21 66.78(9) . 24_575
Ga8 Ga8 Na21 171.24(9) 20_455 24_575
Ga8 Ga8 Na21 65.32(9) 21_665 24_575
Au4 Ga8 Na21 63.76(9) . 24_575
Au4 Ga8 Na21 115.56(10) 3_465 24_575
Ga4 Ga8 Na21 115.56(10) 3_465 24_575
Au4 Ga8 Na21 116.39(9) 20_455 24_575
Ga4 Ga8 Na21 116.39(9) 20_455 24_575
Ga10 Ga8 Na21 66.78(9) . 3_465
Ga8 Ga8 Na21 65.32(9) 20_455 3_465
Ga8 Ga8 Na21 171.24(9) 21_665 3_465
Au4 Ga8 Na21 115.56(10) . 3_465
Au4 Ga8 Na21 63.76(9) 3_465 3_465
Ga4 Ga8 Na21 63.76(9) 3_465 3_465
Au4 Ga8 Na21 116.39(9) 20_455 3_465
Ga4 Ga8 Na21 116.39(9) 20_455 3_465
Na21 Ga8 Na21 122.00(18) 24_575 3_465
Ga10 Ga8 Na21 67.27(10) . 5_675
Ga8 Ga8 Na21 64.98(10) 20_455 5_675
Ga8 Ga8 Na21 114.72(12) 21_665 5_675
Au4 Ga8 Na21 173.03(11) . 5_675
Au4 Ga8 Na21 118.03(9) 3_465 5_675
Ga4 Ga8 Na21 118.03(9) 3_465 5_675
Au4 Ga8 Na21 63.03(9) 20_455 5_675
Ga4 Ga8 Na21 63.03(9) 20_455 5_675
Na21 Ga8 Na21 121.31(11) 24_575 5_675
Na21 Ga8 Na21 66.69(16) 3_465 5_675
Ga12 Ga9 Au3 120.34(7) 14_664 .
Ga12 Ga9 Ga3 120.34(7) 14_664 2_665
Au3 Ga9 Ga3 65.85(6) . 2_665
Ga12 Ga9 Au3 120.34(7) 14_664 2_665
Au3 Ga9 Au3 65.85(6) . 2_665
Ga3 Ga9 Au3 0.00(4) 2_665 2_665
Ga12 Ga9 Ga10 125.09(9) 14_664 .
Au3 Ga9 Ga10 104.96(7) . .
Ga3 Ga9 Ga10 104.96(7) 2_665 .
Au3 Ga9 Ga10 104.96(7) 2_665 .
Ga12 Ga9 Ga14 121.74(5) 14_664 .
Au3 Ga9 Ga14 58.34(4) . .
Ga3 Ga9 Ga14 110.64(7) 2_665 .
Au3 Ga9 Ga14 110.64(7) 2_665 .
Ga10 Ga9 Ga14 58.56(4) . .
Ga12 Ga9 Ga14 121.74(5) 14_664 22_665
Au3 Ga9 Ga14 110.64(7) . 22_665
Ga3 Ga9 Ga14 58.34(4) 2_665 22_665
Au3 Ga9 Ga14 58.34(4) 2_665 22_665
Ga10 Ga9 Ga14 58.56(4) . 22_665
Ga14 Ga9 Ga14 107.64(8) . 22_665
Ga12 Ga9 Na21 67.29(10) 14_664 20_455
Au3 Ga9 Na21 113.41(9) . 20_455
Ga3 Ga9 Na21 171.97(12) 2_665 20_455
Au3 Ga9 Na21 171.97(12) 2_665 20_455
Ga10 Ga9 Na21 67.24(10) . 20_455
Ga14 Ga9 Na21 64.13(9) . 20_455
Ga14 Ga9 Na21 116.36(11) 22_665 20_455
Ga12 Ga9 Na21 67.29(10) 14_664 5_675
Au3 Ga9 Na21 171.97(12) . 5_675
Ga3 Ga9 Na21 113.41(9) 2_665 5_675
Au3 Ga9 Na21 113.41(9) 2_665 5_675
Ga10 Ga9 Na21 67.24(10) . 5_675
Ga14 Ga9 Na21 116.36(11) . 5_675
Ga14 Ga9 Na21 64.13(9) 22_665 5_675
Na21 Ga9 Na21 66.10(17) 20_455 5_675
Ga12 Ga9 Na17 69.32(18) 14_664 .
Au3 Ga9 Na17 63.33(14) . .
Ga3 Ga9 Na17 63.33(14) 2_665 .
Au3 Ga9 Na17 63.33(14) 2_665 .
Ga10 Ga9 Na17 165.58(19) . .
Ga14 Ga9 Na17 115.87(9) . .
Ga14 Ga9 Na17 115.87(9) 22_665 .
Na21 Ga9 Na17 124.04(16) 20_455 .
Na21 Ga9 Na17 124.04(16) 5_675 .
Ga8 Ga10 Ga13 117.64(6) . .
Ga8 Ga10 Ga13 117.64(6) . 22_665
Ga13 Ga10 Ga13 65.81(6) . 22_665
Ga8 Ga10 Ga14 117.55(4) . 22_665
Ga13 Ga10 Ga14 116.31(7) . 22_665
Ga13 Ga10 Ga14 62.15(4) 22_665 22_665
Ga8 Ga10 Ga14 117.55(4) . .
Ga13 Ga10 Ga14 62.15(4) . .
Ga13 Ga10 Ga14 116.31(7) 22_665 .
Ga14 Ga10 Ga14 113.84(8) 22_665 .
Ga8 Ga10 Ga9 116.23(8) . .
Ga13 Ga10 Ga9 115.00(6) . .
Ga13 Ga10 Ga9 115.00(6) 22_665 .
Ga14 Ga10 Ga9 62.34(4) 22_665 .
Ga14 Ga10 Ga9 62.34(4) . .
Ga8 Ga10 Na21 65.67(9) . 24_575
Ga13 Ga10 Na21 61.59(9) . 24_575
Ga13 Ga10 Na21 117.81(10) 22_665 24_575
Ga14 Ga10 Na21 176.60(10) 22_665 24_575
Ga14 Ga10 Na21 62.93(9) . 24_575
Ga9 Ga10 Na21 115.65(9) . 24_575
Ga8 Ga10 Na21 65.67(9) . 3_465
Ga13 Ga10 Na21 117.81(10) . 3_465
Ga13 Ga10 Na21 61.59(9) 22_665 3_465
Ga14 Ga10 Na21 62.93(9) 22_665 3_465
Ga14 Ga10 Na21 176.60(10) . 3_465
Ga9 Ga10 Na21 115.65(9) . 3_465
Na21 Ga10 Na21 120.27(18) 24_575 3_465
Ga8 Ga10 Na21 65.46(10) . 5_675
Ga13 Ga10 Na21 175.73(11) . 5_675
Ga13 Ga10 Na21 115.88(9) 22_665 5_675
Ga14 Ga10 Na21 62.79(9) 22_665 5_675
Ga14 Ga10 Na21 114.05(10) . 5_675
Ga9 Ga10 Na21 60.76(10) . 5_675
Na21 Ga10 Na21 119.07(14) 24_575 5_675
Na21 Ga10 Na21 65.85(14) 3_465 5_675
Ga8 Ga10 Na21 65.46(10) . 20_455
Ga13 Ga10 Na21 115.88(9) . 20_455
Ga13 Ga10 Na21 175.73(11) 22_665 20_455
Ga14 Ga10 Na21 114.05(10) 22_665 20_455
Ga14 Ga10 Na21 62.79(9) . 20_455
Ga9 Ga10 Na21 60.76(10) . 20_455
Na21 Ga10 Na21 65.85(14) 24_575 20_455
Na21 Ga10 Na21 119.07(14) 3_465 20_455
Na21 Ga10 Na21 62.14(17) 5_675 20_455
Ga8 Ga10 Na20 67.67(13) . 3_465
Ga13 Ga10 Na20 61.90(10) . 3_465
Ga13 Ga10 Na20 61.90(10) 22_665 3_465
Ga14 Ga10 Na20 116.34(6) 22_665 3_465
Ga14 Ga10 Na20 116.34(6) . 3_465
Ga9 Ga10 Na20 176.11(14) . 3_465
Na21 Ga10 Na20 65.47(10) 24_575 3_465
Na21 Ga10 Na20 65.47(10) 3_465 3_465
Na21 Ga10 Na20 122.35(13) 5_675 3_465
Na21 Ga10 Na20 122.35(13) 20_455 3_465
Au4 Ga11 Ga15 117.47(5) . 25_575
Au4 Ga11 Ga15 117.47(5) . 12
Ga15 Ga11 Ga15 111.24(8) 25_575 12
Au4 Ga11 Au5 117.98(6) . .
Ga15 Ga11 Au5 117.14(7) 25_575 .
Ga15 Ga11 Au5 64.32(4) 12 .
Au4 Ga11 Ga5 117.98(6) . 24_575
Ga15 Ga11 Ga5 64.32(4) 25_575 24_575
Ga15 Ga11 Ga5 117.14(7) 12 24_575
Au5 Ga11 Ga5 65.22(5) . 24_575
Au4 Ga11 Au5 117.98(6) . 24_575
Ga15 Ga11 Au5 64.32(4) 25_575 24_575
Ga15 Ga11 Au5 117.14(7) 12 24_575
Au5 Ga11 Au5 65.22(5) . 24_575
Ga5 Ga11 Au5 0.00(6) 24_575 24_575
Au4 Ga11 Ga12 115.89(8) . 25_575
Ga15 Ga11 Ga12 60.37(4) 25_575 25_575
Ga15 Ga11 Ga12 60.37(4) 12 25_575
Au5 Ga11 Ga12 115.12(6) . 25_575
Ga5 Ga11 Ga12 115.12(6) 24_575 25_575
Au5 Ga11 Ga12 115.12(6) 24_575 25_575
Au4 Ga11 Na20 65.30(12) . 3_465
Ga15 Ga11 Na20 65.07(11) 25_575 3_465
Ga15 Ga11 Na20 176.31(13) 12 3_465
Au5 Ga11 Na20 117.04(13) . 3_465
Ga5 Ga11 Na20 61.82(12) 24_575 3_465
Au5 Ga11 Na20 61.82(12) 24_575 3_465
Ga12 Ga11 Na20 116.49(11) 25_575 3_465
Au4 Ga11 Na20 65.30(12) . .
Ga15 Ga11 Na20 176.31(13) 25_575 .
Ga15 Ga11 Na20 65.07(11) 12 .
Au5 Ga11 Na20 61.82(12) . .
Ga5 Ga11 Na20 117.04(13) 24_575 .
Au5 Ga11 Na20 117.04(13) 24_575 .
Ga12 Ga11 Na20 116.49(11) 25_575 .
Na20 Ga11 Na20 118.6(2) 3_465 .
Au4 Ga11 Na21 63.54(10) . .
Ga15 Ga11 Na21 113.06(11) 25_575 .
Ga15 Ga11 Na21 62.75(9) 12 .
Au5 Ga11 Na21 116.37(8) . .
Ga5 Ga11 Na21 177.29(10) 24_575 .
Au5 Ga11 Na21 177.29(10) 24_575 .
Ga12 Ga11 Na21 62.32(10) 25_575 .
Na20 Ga11 Na21 118.09(16) 3_465 .
Na20 Ga11 Na21 65.53(14) . .
Ga9 Ga12 Au5 121.17(7) 9_465 .
Ga9 Ga12 Ga5 121.17(7) 9_465 24_575
Au5 Ga12 Ga5 67.72(6) . 24_575
Ga9 Ga12 Au5 121.17(7) 9_465 24_575
Au5 Ga12 Au5 67.72(6) . 24_575
Ga5 Ga12 Au5 0.00(5) 24_575 24_575
Ga9 Ga12 Ga15 119.08(5) 9_465 .
Au5 Ga12 Ga15 61.12(4) . .
Ga5 Ga12 Ga15 114.59(7) 24_575 .
Au5 Ga12 Ga15 114.59(7) 24_575 .
Ga9 Ga12 Ga15 119.08(5) 9_465 24_575
Au5 Ga12 Ga15 114.59(7) . 24_575
Ga5 Ga12 Ga15 61.12(4) 24_575 24_575
Au5 Ga12 Ga15 61.12(4) 24_575 24_575
Ga15 Ga12 Ga15 107.57(8) . 24_575
Ga9 Ga12 Ga11 118.52(9) 9_465 25_575
Au5 Ga12 Ga11 108.87(7) . 25_575
Ga5 Ga12 Ga11 108.87(7) 24_575 25_575
Au5 Ga12 Ga11 108.87(7) 24_575 25_575
Ga15 Ga12 Ga11 58.18(4) . 25_575
Ga15 Ga12 Ga11 58.18(5) 24_575 25_575
Ga9 Ga12 Na21 63.25(10) 9_465 25_575
Au5 Ga12 Na21 174.14(11) . 25_575
Ga5 Ga12 Na21 113.98(9) 24_575 25_575
Au5 Ga12 Na21 113.98(9) 24_575 25_575
Ga15 Ga12 Na21 113.75(11) . 25_575
Ga15 Ga12 Na21 63.31(9) 24_575 25_575
Ga11 Ga12 Na21 65.29(10) 25_575 25_575
Ga9 Ga12 Na21 63.25(10) 9_465 12
Au5 Ga12 Na21 113.98(9) . 12
Ga5 Ga12 Na21 174.14(11) 24_575 12
Au5 Ga12 Na21 174.14(11) 24_575 12
Ga15 Ga12 Na21 63.31(9) . 12
Ga15 Ga12 Na21 113.75(11) 24_575 12
Ga11 Ga12 Na21 65.29(10) 25_575 12
Na21 Ga12 Na21 63.73(17) 25_575 12
Ga9 Ga12 Na17 69.1(2) 9_465 7_455
Au5 Ga12 Na17 65.07(17) . 7_455
Ga5 Ga12 Na17 65.07(17) 24_575 7_455
Au5 Ga12 Na17 65.07(17) 24_575 7_455
Ga15 Ga12 Na17 119.17(9) . 7_455
Ga15 Ga12 Na17 119.17(10) 24_575 7_455
Ga11 Ga12 Na17 172.4(2) 25_575 7_455
Na21 Ga12 Na17 120.79(19) 25_575 7_455
Na21 Ga12 Na17 120.79(19) 12 7_455
Ga15 Ga13 Au2 123.88(6) 25_575 .
Ga15 Ga13 Ga7 123.74(7) 25_575 .
Au2 Ga13 Ga7 64.72(5) . .
Ga15 Ga13 Ga10 123.55(6) 25_575 .
Au2 Ga13 Ga10 104.03(6) . .
Ga7 Ga13 Ga10 101.56(5) . .
Ga15 Ga13 Ga14 120.95(6) 25_575 .
Au2 Ga13 Ga14 59.23(4) . .
Ga7 Ga13 Ga14 110.06(6) . .
Ga10 Ga13 Ga14 58.99(5) . .
Ga15 Ga13 Ga13 122.15(4) 25_575 22_665
Au2 Ga13 Ga13 107.40(3) . 22_665
Ga7 Ga13 Ga13 55.79(3) . 22_665
Ga10 Ga13 Ga13 57.09(3) . 22_665
Ga14 Ga13 Ga13 106.64(3) . 22_665
Ga15 Ga13 Na21 66.50(10) 25_575 24_575
Au2 Ga13 Na21 116.02(10) . 24_575
Ga7 Ga13 Na21 168.19(11) . 24_575
Ga10 Ga13 Na21 66.65(10) . 24_575
Ga14 Ga13 Na21 63.91(9) . 24_575
Ga13 Ga13 Na21 114.84(9) 22_665 24_575
Ga15 Ga13 Na20 67.83(9) 25_575 3_465
Au2 Ga13 Na20 168.15(9) . 3_465
Ga7 Ga13 Na20 108.24(10) . 3_465
Ga10 Ga13 Na20 67.15(12) . 3_465
Ga14 Ga13 Na20 118.17(13) . 3_465
Ga13 Ga13 Na20 61.43(6) 22_665 3_465
Na21 Ga13 Na20 68.75(13) 24_575 3_465
Ga15 Ga13 Na19 68.77(12) 25_575 26_455
Au2 Ga13 Na19 63.44(10) . 26_455
Ga7 Ga13 Na19 71.01(14) . 26_455
Ga10 Ga13 Na19 167.12(12) . 26_455
Ga14 Ga13 Na19 112.80(11) . 26_455
Ga13 Ga13 Na19 121.71(13) 22_665 26_455
Na21 Ga13 Na19 120.38(16) 24_575 26_455
Na20 Ga13 Na19 124.74(16) 3_465 26_455
Ga15 Ga13 Na19 70.48(10) 25_575 .
Au2 Ga13 Na19 113.45(14) . .
Ga7 Ga13 Na19 58.54(13) . .
Ga10 Ga13 Na19 118.26(8) . .
Ga14 Ga13 Na19 168.31(11) . .
Ga13 Ga13 Na19 65.62(5) 22_665 .
Na21 Ga13 Na19 126.73(16) 24_575 .
Na20 Ga13 Na19 66.90(17) 3_465 .
Na19 Ga13 Na19 67.53(14) 26_455 .
Ga15 Ga13 Na18 72.03(12) 25_575 19_675
Au2 Ga13 Na18 58.49(9) . 19_675
Ga7 Ga13 Na18 115.06(9) . 19_675
Ga10 Ga13 Na18 119.82(13) . 19_675
Ga14 Ga13 Na18 64.15(13) . 19_675
Ga13 Ga13 Na18 165.44(10) 22_665 19_675
Na21 Ga13 Na18 72.40(13) 24_575 19_675
Na20 Ga13 Na18 132.31(11) 3_465 19_675
Na19 Ga13 Na18 57.56(17) 26_455 19_675
Na19 Ga13 Na18 121.37(14) . 19_675
Ga14 Ga14 Au3 123.01(6) 5_675 .
Ga14 Ga14 Au2 126.73(5) 5_675 .
Au3 Ga14 Au2 68.61(4) . .
Ga14 Ga14 Ga10 120.50(4) 5_675 .
Au3 Ga14 Ga10 103.95(5) . .
Au2 Ga14 Ga10 101.91(5) . .
Ga14 Ga14 Ga13 119.49(7) 5_675 .
Au3 Ga14 Ga13 113.22(5) . .
Au2 Ga14 Ga13 56.60(4) . .
Ga10 Ga14 Ga13 58.86(5) . .
Ga14 Ga14 Ga9 118.55(7) 5_675 .
Au3 Ga14 Ga9 56.53(4) . .
Au2 Ga14 Ga9 110.11(6) . .
Ga10 Ga14 Ga9 59.10(5) . .
Ga13 Ga14 Ga9 109.53(6) . .
Ga14 Ga14 Na21 65.60(9) 5_675 24_575
Au3 Ga14 Na21 169.66(10) . 24_575
Au2 Ga14 Na21 111.83(10) . 24_575
Ga10 Ga14 Na21 65.73(10) . 24_575
Ga13 Ga14 Na21 61.75(9) . 24_575
Ga9 Ga14 Na21 115.33(10) . 24_575
Ga14 Ga14 Na21 65.19(9) 5_675 20_455
Au3 Ga14 Na21 109.36(10) . 20_455
Au2 Ga14 Na21 167.48(10) . 20_455
Ga10 Ga14 Na21 66.19(9) . 20_455
Ga13 Ga14 Na21 116.02(10) . 20_455
Ga9 Ga14 Na21 61.15(9) . 20_455
Na21 Ga14 Na21 67.81(17) 24_575 20_455
Ga14 Ga14 Na18 68.99(13) 5_675 19_675
Au3 Ga14 Na18 113.69(8) . 19_675
Au2 Ga14 Na18 60.35(12) . 19_675
Ga10 Ga14 Na18 124.85(10) . 19_675
Ga13 Ga14 Na18 69.66(11) . 19_675
Ga9 Ga14 Na18 169.55(10) . 19_675
Na21 Ga14 Na18 73.88(11) 24_575 19_675
Na21 Ga14 Na18 128.99(14) 20_455 19_675
Ga14 Ga14 Na18 67.81(13) 5_675 .
Au3 Ga14 Na18 57.41(12) . .
Au2 Ga14 Na18 113.30(8) . .
Ga10 Ga14 Na18 125.52(10) . .
Ga13 Ga14 Na18 169.55(10) . .
Ga9 Ga14 Na18 70.11(12) . .
Na21 Ga14 Na18 128.30(14) 24_575 .
Na21 Ga14 Na18 73.35(11) 20_455 .
Na18 Ga14 Na18 108.70(16) 19_675 .
Ga15 Ga15 Ga13 126.91(4) 12 25_575
Ga15 Ga15 Ga11 103.67(6) 12 25_575
Ga13 Ga15 Ga11 118.26(7) 25_575 25_575
Ga15 Ga15 Au5 65.80(5) 12 .
Ga13 Ga15 Au5 122.01(6) 25_575 .
Ga11 Ga15 Au5 108.79(6) 25_575 .
Ga15 Ga15 Ga12 107.71(6) 12 .
Ga13 Ga15 Ga12 120.00(7) 25_575 .
Ga11 Ga15 Ga12 61.45(5) 25_575 .
Au5 Ga15 Ga12 57.75(5) . .
Ga15 Ga15 Au5 60.11(5) 12 12
Ga13 Ga15 Au5 115.84(5) 25_575 12
Ga11 Ga15 Au5 58.80(5) 25_575 12
Au5 Ga15 Au5 116.69(5) . 12
Ga12 Ga15 Au5 111.42(6) . 12
Ga15 Ga15 Ga5 60.11(5) 12 12
Ga13 Ga15 Ga5 115.84(5) 25_575 12
Ga11 Ga15 Ga5 58.80(5) 25_575 12
Au5 Ga15 Ga5 116.69(5) . 12
Ga12 Ga15 Ga5 111.42(6) . 12
Au5 Ga15 Ga5 0.00(4) 12 12
Ga15 Ga15 Na21 169.13(9) 12 12
Ga13 Ga15 Na21 63.74(9) 25_575 12
Ga11 Ga15 Na21 66.55(10) 25_575 12
Au5 Ga15 Na21 111.81(10) . 12
Ga12 Ga15 Na21 63.99(10) . 12
Au5 Ga15 Na21 115.04(10) 12 12
Ga5 Ga15 Na21 115.04(10) 12 12
Ga15 Ga15 Na20 114.50(14) 12 27_665
Ga13 Ga15 Na20 63.49(13) 25_575 27_665
Ga11 Ga15 Na20 64.67(12) 25_575 27_665
Au5 Ga15 Na20 173.45(12) . 27_665
Ga12 Ga15 Na20 117.05(12) . 27_665
Au5 Ga15 Na20 60.29(13) 12 27_665
Ga5 Ga15 Na20 60.29(13) 12 27_665
Na21 Ga15 Na20 66.56(15) 12 27_665
Ga15 Ga15 Na19 71.94(13) 12 2_675
Ga13 Ga15 Na19 67.53(14) 25_575 2_675
Ga11 Ga15 Na19 174.17(15) 25_575 2_675
Au5 Ga15 Na19 66.10(13) . 2_675
Ga12 Ga15 Na19 115.73(13) . 2_675
Au5 Ga15 Na19 120.23(12) 12 2_675
Ga5 Ga15 Na19 120.23(12) 12 2_675
Na21 Ga15 Na19 117.46(15) 12 2_675
Na20 Ga15 Na19 120.42(17) 27_665 2_675
Ga15 Ga15 Na19 65.63(11) 12 25_575
Ga13 Ga15 Na19 67.50(12) 25_575 25_575
Ga11 Ga15 Na19 115.68(13) 25_575 25_575
Au5 Ga15 Na19 119.62(11) . 25_575
Ga12 Ga15 Na19 172.49(13) . 25_575
Au5 Ga15 Na19 62.69(13) 12 25_575
Ga5 Ga15 Na19 62.69(13) 12 25_575
Na21 Ga15 Na19 122.12(14) 12 25_575
Na20 Ga15 Na19 64.97(15) 27_665 25_575
Na19 Ga15 Na19 66.4(2) 2_675 25_575
Au5 Na16 Ga5 56.53(11) . 24_575
Au5 Na16 Au5 56.53(11) . 24_575
Ga5 Na16 Au5 0.00(4) 24_575 24_575
Au5 Na16 Ga5 49.18(9) . 23_455
Ga5 Na16 Ga5 100.9(2) 24_575 23_455
Au5 Na16 Ga5 100.9(2) 24_575 23_455
Au5 Na16 Au5 49.18(9) . 23_455
Ga5 Na16 Au5 100.9(2) 24_575 23_455
Au5 Na16 Au5 100.9(2) 24_575 23_455
Ga5 Na16 Au5 0.00(4) 23_455 23_455
Au5 Na16 Ga5 125.7(4) . 22_665
Ga5 Na16 Ga5 100.9(2) 24_575 22_665
Au5 Na16 Ga5 100.9(2) 24_575 22_665
Ga5 Na16 Ga5 100.9(2) 23_455 22_665
Au5 Na16 Ga5 100.9(2) 23_455 22_665
Au5 Na16 Au5 125.7(4) . 22_665
Ga5 Na16 Au5 100.9(2) 24_575 22_665
Au5 Na16 Au5 100.9(2) 24_575 22_665
Ga5 Na16 Au5 100.9(2) 23_455 22_665
Au5 Na16 Au5 100.9(2) 23_455 22_665
Ga5 Na16 Au5 0.00(4) 22_665 22_665
Au5 Na16 Ga5 100.9(2) . 2_675
Ga5 Na16 Ga5 125.7(4) 24_575 2_675
Au5 Na16 Ga5 125.7(4) 24_575 2_675
Ga5 Na16 Ga5 56.53(11) 23_455 2_675
Au5 Na16 Ga5 56.53(11) 23_455 2_675
Ga5 Na16 Ga5 49.18(9) 22_665 2_675
Au5 Na16 Ga5 49.18(9) 22_665 2_675
Au5 Na16 Au5 100.9(2) . 2_675
Ga5 Na16 Au5 125.7(4) 24_575 2_675
Au5 Na16 Au5 125.7(4) 24_575 2_675
Ga5 Na16 Au5 56.53(11) 23_455 2_675
Au5 Na16 Au5 56.53(11) 23_455 2_675
Ga5 Na16 Au5 49.18(9) 22_665 2_675
Au5 Na16 Au5 49.18(9) 22_665 2_675
Ga5 Na16 Au5 0.00(3) 2_675 2_675
Au5 Na16 Ga5 100.9(2) . 3_465
Ga5 Na16 Ga5 49.18(9) 24_575 3_465
Au5 Na16 Ga5 49.18(9) 24_575 3_465
Ga5 Na16 Ga5 125.7(4) 23_455 3_465
Au5 Na16 Ga5 125.7(4) 23_455 3_465
Ga5 Na16 Ga5 56.53(11) 22_665 3_465
Au5 Na16 Ga5 56.53(11) 22_665 3_465
Ga5 Na16 Ga5 100.9(2) 2_675 3_465
Au5 Na16 Ga5 100.9(2) 2_675 3_465
Au5 Na16 Au5 100.9(2) . 3_465
Ga5 Na16 Au5 49.18(9) 24_575 3_465
Au5 Na16 Au5 49.18(9) 24_575 3_465
Ga5 Na16 Au5 125.7(4) 23_455 3_465
Au5 Na16 Au5 125.7(4) 23_455 3_465
Ga5 Na16 Au5 56.53(11) 22_665 3_465
Au5 Na16 Au5 56.53(11) 22_665 3_465
Ga5 Na16 Au5 100.9(2) 2_675 3_465
Au5 Na16 Au5 100.9(2) 2_675 3_465
Ga5 Na16 Au5 0.00(3) 3_465 3_465
Au3 Na17 Ga3 49.32(19) . 2_665
Au3 Na17 Au3 49.32(19) . 2_665
Ga3 Na17 Au3 0.00(2) 2_665 2_665
Au3 Na17 Ga3 49.32(19) . 3_565
Ga3 Na17 Ga3 49.32(19) 2_665 3_565
Au3 Na17 Ga3 49.32(19) 2_665 3_565
Au3 Na17 Au3 49.32(19) . 3_565
Ga3 Na17 Au3 49.32(19) 2_665 3_565
Au3 Na17 Au3 49.32(19) 2_665 3_565
Ga3 Na17 Au3 0.00(2) 3_565 3_565
Au3 Na17 Ga5 122.40(11) . 14_664
Ga3 Na17 Ga5 100.32(8) 2_665 14_664
Au3 Na17 Ga5 100.32(8) 2_665 14_664
Ga3 Na17 Ga5 148.1(2) 3_565 14_664
Au3 Na17 Ga5 148.1(2) 3_565 14_664
Au3 Na17 Au5 122.40(11) . 14_664
Ga3 Na17 Au5 100.32(8) 2_665 14_664
Au3 Na17 Au5 100.32(8) 2_665 14_664
Ga3 Na17 Au5 148.1(2) 3_565 14_664
Au3 Na17 Au5 148.1(2) 3_565 14_664
Ga5 Na17 Au5 0.00(3) 14_664 14_664
Au3 Na17 Ga5 100.32(8) . 35_444
Ga3 Na17 Ga5 122.40(11) 2_665 35_444
Au3 Na17 Ga5 122.40(11) 2_665 35_444
Ga3 Na17 Ga5 148.1(2) 3_565 35_444
Au3 Na17 Ga5 148.1(2) 3_565 35_444
Ga5 Na17 Ga5 50.61(13) 14_664 35_444
Au5 Na17 Ga5 50.61(13) 14_664 35_444
Au3 Na17 Au5 100.32(8) . 35_444
Ga3 Na17 Au5 122.40(11) 2_665 35_444
Au3 Na17 Au5 122.40(11) 2_665 35_444
Ga3 Na17 Au5 148.1(2) 3_565 35_444
Au3 Na17 Au5 148.1(2) 3_565 35_444
Ga5 Na17 Au5 50.61(13) 14_664 35_444
Au5 Na17 Au5 50.61(13) 14_664 35_444
Ga5 Na17 Au5 0.00(3) 35_444 35_444
Au3 Na17 Ga5 148.1(2) . 34_654
Ga3 Na17 Ga5 100.32(8) 2_665 34_654
Au3 Na17 Ga5 100.32(8) 2_665 34_654
Ga3 Na17 Ga5 122.40(11) 3_565 34_654
Au3 Na17 Ga5 122.40(11) 3_565 34_654
Ga5 Na17 Ga5 44.13(11) 14_664 34_654
Au5 Na17 Ga5 44.13(11) 14_664 34_654
Ga5 Na17 Ga5 88.2(3) 35_444 34_654
Au5 Na17 Ga5 88.2(3) 35_444 34_654
Au3 Na17 Au5 148.1(2) . 34_654
Ga3 Na17 Au5 100.32(8) 2_665 34_654
Au3 Na17 Au5 100.32(8) 2_665 34_654
Ga3 Na17 Au5 122.40(11) 3_565 34_654
Au3 Na17 Au5 122.40(11) 3_565 34_654
Ga5 Na17 Au5 44.13(11) 14_664 34_654
Au5 Na17 Au5 44.13(11) 14_664 34_654
Ga5 Na17 Au5 88.2(3) 35_444 34_654
Au5 Na17 Au5 88.2(3) 35_444 34_654
Ga5 Na17 Au5 0.00(4) 34_654 34_654
Au3 Na18 Ga2 128.6(3) . 19_675
Au3 Na18 Au2 128.6(3) . 19_675
Ga2 Na18 Au2 0.00(3) 19_675 19_675
Au3 Na18 Ga5 111.2(2) . 35_444
Ga2 Na18 Ga5 115.8(2) 19_675 35_444
Au2 Na18 Ga5 115.8(2) 19_675 35_444
Au3 Na18 Au5 111.2(2) . 35_444
Ga2 Na18 Au5 115.8(2) 19_675 35_444
Au2 Na18 Au5 115.8(2) 19_675 35_444
Ga5 Na18 Au5 0.00(3) 35_444 35_444
Au3 Na18 Ga5 111.2(2) . 13_544
Ga2 Na18 Ga5 115.8(2) 19_675 13_544
Au2 Na18 Ga5 115.8(2) 19_675 13_544
Ga5 Na18 Ga5 46.38(11) 35_444 13_544
Au5 Na18 Ga5 46.38(11) 35_444 13_544
Au3 Na18 Au5 111.2(2) . 13_544
Ga2 Na18 Au5 115.8(2) 19_675 13_544
Au2 Na18 Au5 115.8(2) 19_675 13_544
Ga5 Na18 Au5 46.38(11) 35_444 13_544
Au5 Na18 Au5 46.38(11) 35_444 13_544
Ga5 Na18 Au5 0.000(15) 13_544 13_544
Au3 Na18 Na19 172.2(3) . 14_664
Ga2 Na18 Na19 59.20(19) 19_675 14_664
Au2 Na18 Na19 59.20(19) 19_675 14_664
Ga5 Na18 Na19 61.81(18) 35_444 14_664
Au5 Na18 Na19 61.81(18) 35_444 14_664
Ga5 Na18 Na19 61.81(18) 13_544 14_664
Au5 Na18 Na19 61.81(18) 13_544 14_664
Au3 Na18 Ga14 88.76(18) . 19_675
Ga2 Na18 Ga14 46.95(11) 19_675 19_675
Au2 Na18 Ga14 46.95(11) 19_675 19_675
Ga5 Na18 Ga14 160.0(2) 35_444 19_675
Au5 Na18 Ga14 160.0(2) 35_444 19_675
Ga5 Na18 Ga14 125.61(9) 13_544 19_675
Au5 Na18 Ga14 125.61(9) 13_544 19_675
Na19 Na18 Ga14 98.2(2) 14_664 19_675
Au3 Na18 Ga14 88.76(18) . 5_675
Ga2 Na18 Ga14 46.95(11) 19_675 5_675
Au2 Na18 Ga14 46.95(11) 19_675 5_675
Ga5 Na18 Ga14 125.61(9) 35_444 5_675
Au5 Na18 Ga14 125.61(9) 35_444 5_675
Ga5 Na18 Ga14 160.0(2) 13_544 5_675
Au5 Na18 Ga14 160.0(2) 13_544 5_675
Na19 Na18 Ga14 98.2(2) 14_664 5_675
Ga14 Na18 Ga14 53.97(13) 19_675 5_675
Au3 Na18 Ga14 46.73(11) . 23
Ga2 Na18 Ga14 88.88(18) 19_675 23
Au2 Na18 Ga14 88.88(18) 19_675 23
Ga5 Na18 Ga14 155.3(3) 35_444 23
Au5 Na18 Ga14 155.3(3) 35_444 23
Ga5 Na18 Ga14 123.65(11) 13_544 23
Au5 Na18 Ga14 123.65(11) 13_544 23
Na19 Na18 Ga14 139.2(2) 14_664 23
Ga14 Na18 Ga14 43.20(9) 19_675 23
Ga14 Na18 Ga14 71.30(16) 5_675 23
Ga7 Na19 Ga2 116.7(3) . 27
Ga7 Na19 Au2 116.7(3) . 27
Ga2 Na19 Au2 0.000(19) 27 27
Ga7 Na19 Na18 173.4(3) . 9_465
Ga2 Na19 Na18 56.72(18) 27 9_465
Au2 Na19 Na18 56.72(18) 27 9_465
Ga7 Na19 Ga13 111.95(18) . 12
Ga2 Na19 Ga13 45.34(10) 27 12
Au2 Na19 Ga13 45.34(10) 27 12
Na18 Na19 Ga13 63.89(15) 9_465 12
Ga7 Na19 Ga13 111.95(18) . 27
Ga2 Na19 Ga13 45.34(10) 27 27
Au2 Na19 Ga13 45.34(10) 27 27
Na18 Na19 Ga13 63.89(15) 9_465 27
Ga13 Na19 Ga13 90.19(19) 12 27
Ga7 Na19 Au5 128.2(2) . 3_465
Ga2 Na19 Au5 109.8(2) 27 3_465
Au2 Na19 Au5 109.8(2) 27 3_465
Na18 Na19 Au5 57.68(17) 9_465 3_465
Ga13 Na19 Au5 116.7(2) 12 3_465
Ga13 Na19 Au5 85.10(12) 27 3_465
Ga7 Na19 Ga5 128.2(2) . 3_465
Ga2 Na19 Ga5 109.8(2) 27 3_465
Au2 Na19 Ga5 109.8(2) 27 3_465
Na18 Na19 Ga5 57.68(17) 9_465 3_465
Ga13 Na19 Ga5 116.7(2) 12 3_465
Ga13 Na19 Ga5 85.10(12) 27 3_465
Au5 Na19 Ga5 0.00(3) 3_465 3_465
Ga7 Na19 Ga5 128.2(2) . 24_575
Ga2 Na19 Ga5 109.8(2) 27 24_575
Au2 Na19 Ga5 109.8(2) 27 24_575
Na18 Na19 Ga5 57.68(17) 9_465 24_575
Ga13 Na19 Ga5 85.10(12) 12 24_575
Ga13 Na19 Ga5 116.7(2) 27 24_575
Au5 Na19 Ga5 44.36(10) 3_465 24_575
Ga5 Na19 Ga5 44.36(10) 3_465 24_575
Ga7 Na19 Au5 128.2(2) . 24_575
Ga2 Na19 Au5 109.8(2) 27 24_575
Au2 Na19 Au5 109.8(2) 27 24_575
Na18 Na19 Au5 57.68(17) 9_465 24_575
Ga13 Na19 Au5 85.10(12) 12 24_575
Ga13 Na19 Au5 116.7(2) 27 24_575
Au5 Na19 Au5 44.36(10) 3_465 24_575
Ga5 Na19 Au5 44.36(10) 3_465 24_575
Ga5 Na19 Au5 0.00(4) 24_575 24_575
Ga7 Na19 Ga15 115.14(12) . 24_575
Ga2 Na19 Ga15 85.17(14) 27 24_575
Au2 Na19 Ga15 85.17(14) 27 24_575
Na18 Na19 Ga15 65.90(12) 9_465 24_575
Ga13 Na19 Ga15 43.70(5) 12 24_575
Ga13 Na19 Ga15 123.2(2) 27 24_575
Au5 Na19 Ga15 89.65(18) 3_465 24_575
Ga5 Na19 Ga15 89.65(18) 3_465 24_575
Ga5 Na19 Ga15 46.87(8) 24_575 24_575
Au5 Na19 Ga15 46.87(8) 24_575 24_575
Ga7 Na19 Ga15 115.14(12) . 3_465
Ga2 Na19 Ga15 85.17(14) 27 3_465
Au2 Na19 Ga15 85.17(14) 27 3_465
Na18 Na19 Ga15 65.90(12) 9_465 3_465
Ga13 Na19 Ga15 123.2(2) 12 3_465
Ga13 Na19 Ga15 43.70(5) 27 3_465
Au5 Na19 Ga15 46.87(8) 3_465 3_465
Ga5 Na19 Ga15 46.87(8) 3_465 3_465
Ga5 Na19 Ga15 89.65(18) 24_575 3_465
Au5 Na19 Ga15 89.65(18) 24_575 3_465
Ga15 Na19 Ga15 127.6(2) 24_575 3_465
Ga5 Na20 Au5 0.00(3) 23_455 23_455
Ga5 Na20 Au5 50.40(11) 23_455 .
Au5 Na20 Au5 50.40(11) 23_455 .
Ga5 Na20 Ga13 98.45(14) 23_455 2_675
Au5 Na20 Ga13 98.45(14) 23_455 2_675
Au5 Na20 Ga13 123.7(2) . 2_675
Ga5 Na20 Ga13 123.7(2) 23_455 24_575
Au5 Na20 Ga13 123.7(2) 23_455 24_575
Au5 Na20 Ga13 98.45(14) . 24_575
Ga13 Na20 Ga13 57.14(13) 2_675 24_575
Ga5 Na20 Ga4 95.20(14) 23_455 2_675
Au5 Na20 Ga4 95.20(14) 23_455 2_675
Au5 Na20 Ga4 116.9(2) . 2_675
Ga13 Na20 Ga4 110.76(13) 2_675 2_675
Ga13 Na20 Ga4 139.5(2) 24_575 2_675
Ga5 Na20 Au4 95.20(14) 23_455 2_675
Au5 Na20 Au4 95.20(14) 23_455 2_675
Au5 Na20 Au4 116.9(2) . 2_675
Ga13 Na20 Au4 110.76(13) 2_675 2_675
Ga13 Na20 Au4 139.5(2) 24_575 2_675
Ga4 Na20 Au4 0.00(5) 2_675 2_675
Ga5 Na20 Au4 116.9(2) 23_455 .
Au5 Na20 Au4 116.9(2) 23_455 .
Au5 Na20 Au4 95.20(14) . .
Ga13 Na20 Au4 139.5(2) 2_675 .
Ga13 Na20 Au4 110.76(13) 24_575 .
Ga4 Na20 Au4 50.20(11) 2_675 .
Au4 Na20 Au4 50.20(11) 2_675 .
Ga5 Na20 Ga11 52.41(8) 23_455 2_675
Au5 Na20 Ga11 52.41(8) 23_455 2_675
Au5 Na20 Ga11 96.59(18) . 2_675
Ga13 Na20 Ga11 93.00(6) 2_675 2_675
Ga13 Na20 Ga11 150.03(17) 24_575 2_675
Ga4 Na20 Ga11 48.55(8) 2_675 2_675
Au4 Na20 Ga11 48.55(8) 2_675 2_675
Au4 Na20 Ga11 93.44(17) . 2_675
Ga5 Na20 Ga11 96.59(18) 23_455 .
Au5 Na20 Ga11 96.59(18) 23_455 .
Au5 Na20 Ga11 52.41(8) . .
Ga13 Na20 Ga11 150.03(17) 2_675 .
Ga13 Na20 Ga11 93.00(6) 24_575 .
Ga4 Na20 Ga11 93.44(17) 2_675 .
Au4 Na20 Ga11 93.44(17) 2_675 .
Au4 Na20 Ga11 48.55(8) . .
Ga11 Na20 Ga11 116.6(2) 2_675 .
Ga9 Na21 Ga13 122.29(16) 21_665 24_575
Ga9 Na21 Ga14 98.72(14) 21_665 24_575
Ga13 Na21 Ga14 54.34(8) 24_575 24_575
Ga9 Na21 Au4 114.82(14) 21_665 .
Ga13 Na21 Au4 113.47(15) 24_575 .
Ga14 Na21 Au4 142.46(17) 24_575 .
Ga9 Na21 Ga15 97.33(14) 21_665 12
Ga13 Na21 Ga15 49.76(8) 24_575 12
Ga14 Na21 Ga15 98.20(13) 24_575 12
Au4 Na21 Ga15 93.93(13) . 12
Ga9 Na21 Ga14 54.73(9) 21_665 21_665
Ga13 Na21 Ga14 98.42(13) 24_575 21_665
Ga14 Na21 Ga14 49.21(8) 24_575 21_665
Au4 Na21 Ga14 143.57(17) . 21_665
Ga15 Na21 Ga14 120.86(15) 12 21_665
Ga9 Na21 Ga12 49.46(9) 21_665 25_575
Ga13 Na21 Ga12 97.56(14) 24_575 25_575
Ga14 Na21 Ga12 120.84(15) 24_575 25_575
Au4 Na21 Ga12 94.65(13) . 25_575
Ga15 Na21 Ga12 52.70(9) 12 25_575
Ga14 Na21 Ga12 98.27(14) 21_665 25_575
Ga9 Na21 Ga8 142.22(17) 21_665 2_675
Ga13 Na21 Ga8 93.40(13) 24_575 2_675
Ga14 Na21 Ga8 92.29(13) 24_575 2_675
Au4 Na21 Ga8 50.85(8) . 2_675
Ga15 Na21 Ga8 116.79(15) 12 2_675
Ga14 Na21 Ga8 112.73(15) 21_665 2_675
Ga12 Na21 Ga8 145.15(16) 25_575 2_675
Ga9 Na21 Ga8 93.00(13) 21_665 21_665
Ga13 Na21 Ga8 142.51(17) 24_575 21_665
Ga14 Na21 Ga8 112.77(15) 24_575 21_665
Au4 Na21 Ga8 52.02(8) . 21_665
Ga15 Na21 Ga8 145.39(16) 12 21_665
Ga14 Na21 Ga8 91.93(13) 21_665 21_665
Ga12 Na21 Ga8 116.55(14) 25_575 21_665
Ga8 Na21 Ga8 49.69(9) 2_675 21_665
Ga9 Na21 Ga10 148.73(17) 21_665 2_675
Ga13 Na21 Ga10 51.76(8) 24_575 2_675
Ga14 Na21 Ga10 51.34(8) 24_575 2_675
Au4 Na21 Ga10 92.21(13) . 2_675
Ga15 Na21 Ga10 96.09(13) 12 2_675
Ga14 Na21 Ga10 94.25(13) 21_665 2_675
Ga12 Na21 Ga10 148.40(17) 25_575 2_675
Ga8 Na21 Ga10 47.55(8) 2_675 2_675
Ga8 Na21 Ga10 91.77(13) 21_665 2_675
Ga9 Na21 Ga10 52.00(9) 21_665 21_665
Ga13 Na21 Ga10 148.05(16) 24_575 21_665
Ga14 Na21 Ga10 93.94(13) 24_575 21_665
Au4 Na21 Ga10 93.87(13) . 21_665
Ga15 Na21 Ga10 148.55(17) 12 21_665
Ga14 Na21 Ga10 51.02(8) 21_665 21_665
Ga12 Na21 Ga10 96.29(13) 25_575 21_665
Ga8 Na21 Ga10 91.44(13) 2_675 21_665
Ga8 Na21 Ga10 47.27(8) 21_665 21_665
Ga10 Na21 Ga10 113.99(14) 2_675 21_665

loop_
_geom_bond_atom_site_label_1
_geom_bond_atom_site_label_2
_geom_bond_distance
_geom_bond_site_symmetry_2
Au1 Ga7 2.5332(19) .
Au1 Ga7 2.5332(19) 2_665
Au1 Ga7 2.5332(19) 3_565
Au1 Ga7 2.5332(19) 25_565
Au1 Ga7 2.5333(19) 26_455
Au1 Ga7 2.5333(19) 27
Au2 Ga13 2.5828(12) 23
Au2 Ga13 2.5828(12) .
Au2 Ga6 2.6562(12) .
Au2 Ga14 2.6583(14) .
Au2 Ga14 2.6583(14) 23
Au2 Ga7 2.7768(14) .
Au2 Ga7 2.7768(14) 3_565
Au2 Au3 2.9802(14) .
Au2 Na18 3.161(8) 19_675
Au2 Na19 3.248(8) 26_455
Au3 Ga9 2.5768(15) .
Au3 Ga9 2.5768(15) 3_565
Au3 Ga14 2.6291(14) 23
Au3 Ga14 2.6291(14) .
Au3 Ga6 2.731(3) .
Au3 Ga3 2.8012(17) 2_665
Au3 Au3 2.8012(17) 2_665
Au3 Ga3 2.8012(17) 3_565
Au3 Au3 2.8012(17) 3_565
Au3 Na18 3.042(8) .
Au4 Ga11 2.589(2) .
Au4 Ga4 2.662(2) 3_465
Au4 Au4 2.662(2) 3_465
Au4 Ga4 2.662(2) 2_675
Au4 Au4 2.662(2) 2_675
Au4 Ga8 2.6652(17) .
Au4 Ga8 2.6652(17) 2_675
Au4 Ga8 2.726(2) 21_665
Au4 Na21 3.083(5) .
Au4 Na21 3.083(5) 24_575
Au4 Na20 3.138(6) 3_465
Au4 Na20 3.138(6) .
Au5 Ga5 2.6001(16) 23_455
Au5 Au5 2.6001(16) 23_455
Au5 Ga12 2.6549(18) .
Au5 Ga11 2.7451(18) .
Au5 Ga15 2.7489(15) .
Au5 Ga15 2.8922(15) 12
Au5 Ga5 2.9587(17) 24_575
Au5 Au5 2.9587(17) 24_575
Au5 Na20 3.053(6) .
Au5 Na16 3.124(5) .
Au5 Na18 3.302(7) 7_455
Au5 Na19 3.444(8) 2_675
Ga6 Ga2 2.6562(12) 2_665
Ga6 Au2 2.6562(12) 2_665
Ga6 Ga2 2.6562(12) 3_565
Ga6 Au2 2.6562(12) 3_565
Ga6 Ga3 2.731(3) 2_665
Ga6 Au3 2.731(3) 2_665
Ga6 Ga3 2.731(3) 3_565
Ga6 Au3 2.731(3) 3_565
Ga7 Ga13 2.6049(19) 22_665
Ga7 Ga13 2.6049(19) .
Ga7 Ga2 2.7768(14) 2_665
Ga7 Au2 2.7768(14) 2_665
Ga7 Ga7 2.947(3) 2_665
Ga7 Ga7 2.947(3) 3_565
Ga7 Na19 3.118(8) .
Ga7 Na19 3.574(8) 26_455
Ga8 Ga10 2.530(2) .
Ga8 Ga8 2.630(2) 20_455
Ga8 Ga8 2.630(2) 21_665
Ga8 Au4 2.6652(17) 3_465
Ga8 Ga4 2.6652(17) 3_465
Ga8 Au4 2.726(2) 20_455
Ga8 Ga4 2.726(2) 20_455
Ga8 Na21 3.125(5) 24_575
Ga8 Na21 3.125(5) 3_465
Ga8 Na21 3.134(5) 5_675
Ga9 Ga12 2.559(3) 14_664
Ga9 Ga3 2.5768(15) 2_665
Ga9 Au3 2.5768(15) 2_665
Ga9 Ga10 2.715(2) .
Ga9 Ga14 2.8024(16) .
Ga9 Ga14 2.8024(16) 22_665
Ga9 Na21 3.007(5) 20_455
Ga9 Na21 3.007(5) 5_675
Ga9 Na17 3.599(8) .
Ga10 Ga13 2.6960(19) .
Ga10 Ga13 2.6960(19) 22_665
Ga10 Ga14 2.6997(15) 22_665
Ga10 Ga14 2.6997(15) .
Ga10 Na21 3.152(5) 24_575
Ga10 Na21 3.152(5) 3_465
Ga10 Na21 3.177(5) 5_675
Ga10 Na21 3.177(5) 20_455
Ga10 Na20 3.199(7) 3_465
Ga11 Ga15 2.6876(17) 25_575
Ga11 Ga15 2.6877(17) 12
Ga11 Ga5 2.7451(18) 24_575
Ga11 Au5 2.7451(18) 24_575
Ga11 Ga12 2.778(3) 25_575
Ga11 Na20 3.159(4) 3_465
Ga11 Na20 3.159(4) .
Ga11 Na21 3.186(5) .
Ga12 Ga9 2.559(3) 9_465
Ga12 Ga5 2.6550(18) 24_575
Ga12 Au5 2.6550(18) 24_575
Ga12 Ga15 2.7493(17) .
Ga12 Ga15 2.7493(17) 24_575
Ga12 Ga11 2.778(3) 25_575
Ga12 Na21 3.106(5) 25_575
Ga12 Na21 3.106(5) 12
Ga12 Na17 3.605(2) 7_455
Ga13 Ga15 2.5702(17) 25_575
Ga13 Ga14 2.7850(17) .
Ga13 Ga13 2.929(2) 22_665
Ga13 Na21 3.019(5) 24_575
Ga13 Na20 3.063(6) 3_465
Ga13 Na19 3.438(6) 26_455
Ga13 Na19 3.548(7) .
Ga13 Na18 3.618(6) 19_675
Ga14 Ga14 2.567(2) 5_675
Ga14 Na21 3.078(5) 24_575
Ga14 Na21 3.089(5) 20_455
Ga14 Na18 3.473(7) 19_675
Ga14 Na18 3.501(7) .
Ga15 Ga15 2.568(3) 12
Ga15 Ga13 2.5702(17) 25_575
Ga15 Ga11 2.6876(17) 25_575
Ga15 Au5 2.8922(15) 12
Ga15 Ga5 2.8922(15) 12
Ga15 Na21 3.088(5) 12
Ga15 Na20 3.169(3) 27_665
Ga15 Na19 3.468(4) 2_675
Ga15 Na19 3.619(5) 25_575
Na16 Ga5 3.124(5) 24_575
Na16 Au5 3.124(5) 24_575
Na16 Ga5 3.124(5) 23_455
Na16 Au5 3.124(5) 23_455
Na16 Ga5 3.124(5) 22_665
Na16 Au5 3.124(5) 22_665
Na16 Ga5 3.124(5) 2_675
Na16 Au5 3.124(5) 2_675
Na16 Ga5 3.124(5) 3_465
Na16 Au5 3.124(5) 3_465
Na17 Ga3 3.357(12) 2_665
Na17 Au3 3.357(12) 2_665
Na17 Ga3 3.357(12) 3_565
Na17 Au3 3.357(12) 3_565
Na17 Ga5 3.461(8) 14_664
Na17 Au5 3.461(8) 14_664
Na17 Ga5 3.461(8) 35_444
Na17 Au5 3.461(8) 35_444
Na17 Ga5 3.461(8) 34_654
Na17 Au5 3.461(8) 34_654
Na18 Ga2 3.161(8) 19_675
Na18 Au2 3.161(8) 19_675
Na18 Ga5 3.302(7) 35_444
Na18 Au5 3.302(7) 35_444
Na18 Ga5 3.302(7) 13_544
Na18 Au5 3.302(7) 13_544
Na18 Na19 3.401(11) 14_664
Na18 Ga14 3.473(7) 19_675
Na18 Ga14 3.473(7) 5_675
Na18 Ga14 3.501(7) 23
Na19 Ga2 3.248(8) 27
Na19 Au2 3.248(8) 27
Na19 Na18 3.401(11) 9_465
Na19 Ga13 3.438(6) 12
Na19 Ga13 3.438(6) 27
Na19 Au5 3.444(8) 3_465
Na19 Ga5 3.444(8) 3_465
Na19 Ga5 3.444(8) 24_575
Na19 Au5 3.444(8) 24_575
Na19 Ga15 3.468(4) 24_575
Na19 Ga15 3.468(4) 3_465
Na20 Ga5 3.053(6) 23_455
Na20 Au5 3.053(6) 23_455
Na20 Ga13 3.063(6) 2_675
Na20 Ga13 3.063(6) 24_575
Na20 Ga4 3.138(6) 2_675
Na20 Au4 3.138(6) 2_675
Na20 Ga11 3.159(4) 2_675
Na21 Ga9 3.007(5) 21_665
Na21 Ga13 3.019(5) 24_575
Na21 Ga14 3.078(5) 24_575
Na21 Ga15 3.088(5) 12
Na21 Ga14 3.089(5) 21_665
Na21 Ga12 3.106(5) 25_575
Na21 Ga8 3.125(5) 2_675
Na21 Ga8 3.134(5) 21_665
Na21 Ga10 3.152(5) 2_675
Na21 Ga10 3.177(5) 21_665
